data_4078144
loop_
_publ_author_name
'Carmona, Daniel'
'Lahoz, Fernando J.'
'Garc\'ia-Ordu\~na, Pilar'
'Oro, Luis A.'
'Lamata, M. Pilar'
'Viguri, Fernando'

_publ_section_title
;
 Half-Sandwich Complexes of Osmium(II) withl-\a-Amino Carboxylate Ligands
 as Asymmetric Transfer Hydrogenation Catalysts. On the Origin of the
 Enantioselectivity
;
_journal_issue 8
_journal_name_full Organometallics
_journal_page_first 3333
_journal_paper_doi 10.1021/om3001394
_journal_volume 31
_journal_year 2012
_chemical_absolute_configuration rmad
_chemical_formula_moiety 'C45 H66 N3 O3 Os3,3(B F4), 0.5(C4 H10 O),C H4 O'
_chemical_formula_sum 'C48 H75 B3 F12 N3 O7.5 Os3'
_chemical_formula_weight 1645.16
_chemical_name_systematic
;
 ?
;
_space_group_IT_number 19
_symmetry_cell_setting orthorhombic
_symmetry_space_group_name_Hall 'P 2ac 2ab'
_symmetry_space_group_name_H-M 'P 21 21 21'
_atom_sites_solution_hydrogens geom
_atom_sites_solution_primary direct
_atom_sites_solution_secondary difmap
_audit_creation_method SHELXL-97
_cell_angle_alpha 90.00
_cell_angle_beta 90.00
_cell_angle_gamma 90.00
_cell_formula_units_Z 4
_cell_length_a 15.016(16)
_cell_length_b 19.85(2)
_cell_length_c 20.50(2)
_cell_measurement_reflns_used 1804
_cell_measurement_temperature 173(2)
_cell_measurement_theta_max 18.21
_cell_measurement_theta_min 2.235
_cell_volume 6110(11)
_computing_cell_refinement 'SAINT+ v. 6.01 (Bruker AXS, 2000)'
_computing_data_collection 'SMART v. 5.611 (Bruker AXS, 2000)'
_computing_data_reduction 'SAINT+ v. 6.01 (Bruker AXS, 2000)'
_computing_molecular_graphics 'XP program, SHELXTL v6.10, Bruker2000'
_computing_publication_material 'XCIF program, SHELXTLv6.10, BrukerAXS'
_computing_structure_refinement 'SHELXL-97 (Sheldrick, 1997)'
_computing_structure_solution 'SHELXS-97 (Sheldrick, 1990)'
_diffrn_ambient_temperature 173(2)
_diffrn_detector_area_resol_mean 8.26
_diffrn_measured_fraction_theta_full 0.983
_diffrn_measured_fraction_theta_max 0.898
_diffrn_measurement_device_type 'Bruker SMART APEX CCD sysyem'
_diffrn_measurement_method '\w rotations with narrow frames'
_diffrn_radiation_monochromator graphite
_diffrn_radiation_source 'fine-focus sealed tube'
_diffrn_radiation_type MoK\a
_diffrn_radiation_wavelength 0.71073
_diffrn_reflns_av_R_equivalents 0.1283
_diffrn_reflns_av_sigmaI/netI 0.3736
_diffrn_reflns_limit_h_max 14
_diffrn_reflns_limit_h_min -20
_diffrn_reflns_limit_k_max 25
_diffrn_reflns_limit_k_min -24
_diffrn_reflns_limit_l_max 27
_diffrn_reflns_limit_l_min -27
_diffrn_reflns_number 29688
_diffrn_reflns_theta_full 26.00
_diffrn_reflns_theta_max 28.65
_diffrn_reflns_theta_min 1.68
_diffrn_standards_decay_% 'no decay'
_exptl_absorpt_coefficient_mu 6.305
_exptl_absorpt_correction_T_max 0.695
_exptl_absorpt_correction_T_min 0.495
_exptl_absorpt_correction_type multi-scan
_exptl_absorpt_process_details
; 
 SADABS: Area-Detector Absorption Correction. (1996)  Bruker-AXS 
 within SAINT+ package, v. 6.45.                    
;
_exptl_crystal_colour yellow
_exptl_crystal_density_diffrn 1.788
_exptl_crystal_density_method 'not measured'
_exptl_crystal_description block
_exptl_crystal_F_000 3180
_exptl_crystal_size_max 0.207
_exptl_crystal_size_mid 0.185
_exptl_crystal_size_min 0.079
_refine_diff_density_max 1.307
_refine_diff_density_min -1.286
_refine_diff_density_rms 0.175
_refine_ls_abs_structure_details 'Flack H D (1983), Acta Cryst. A39, 876-881'
_refine_ls_abs_structure_Flack 0.027(16)
_refine_ls_extinction_method none
_refine_ls_goodness_of_fit_ref 0.807
_refine_ls_hydrogen_treatment constr
_refine_ls_matrix_type full
_refine_ls_number_parameters 462
_refine_ls_number_reflns 13299
_refine_ls_number_restraints 127
_refine_ls_restrained_S_all 0.808
_refine_ls_R_factor_all 0.1942
_refine_ls_R_factor_gt 0.0651
_refine_ls_shift/su_max 0.017
_refine_ls_shift/su_mean 0.001
_refine_ls_structure_factor_coef Fsqd
_refine_ls_weighting_details 'calc w=1/[\s^2^(Fo^2^)+(0.0250P)^2^+0.0000P] where P=(Fo^2^+2Fc^2^)/3'
_refine_ls_weighting_scheme calc
_refine_ls_wR_factor_gt 0.1153
_refine_ls_wR_factor_ref 0.1310
_reflns_number_gt 4479
_reflns_number_total 13299
_reflns_threshold_expression >2sigma(I)
_cod_data_source_file om3001394_si_001.cif
_cod_data_source_block compnd_12
_cod_depositor_comments
;
The following automatic conversions were performed:

'_symmetry_cell_setting' value 'Orthorhombic' changed to
'orthorhombic' according to
/home/saulius/struct/CIF-dictionaries/cif_core.dic dictionary named
'cif_core.dic' version 2.4.1 from 2010-06-29.

Automatic conversion script
Id: cif_fix_values 1715 2011-07-08 13:25:40Z adriana 
;
_cod_original_cell_volume 6112(11)
_cod_original_formula_sum 'C48 H75 B3 F12 N3 O7.50 Os3'
_cod_database_code 4078144

loop_
_symmetry_equiv_pos_as_xyz
'x, y, z'
'-x+1/2, -y, z+1/2'
'-x, y+1/2, -z+1/2'
'x+1/2, -y+1/2, -z'

loop_
_atom_site_label
_atom_site_type_symbol
_atom_site_fract_x
_atom_site_fract_y
_atom_site_fract_z
_atom_site_U_iso_or_equiv
_atom_site_adp_type
_atom_site_occupancy
_atom_site_symmetry_multiplicity
_atom_site_calc_flag
_atom_site_refinement_flags
Os1 Os -0.09795(6) 0.50255(5) 0.17261(4) 0.0521(2) Uani 1 1 d .
Os2 Os -0.06689(6) 0.37762(4) 0.40506(4) 0.0498(3) Uani 1 1 d .
Os3 Os 0.22103(6) 0.46670(5) 0.27721(5) 0.0595(3) Uani 1 1 d .
N1 N -0.0544(10) 0.4443(8) 0.0992(7) 0.060(4) Uani 1 1 d U
H1 H -0.0954 0.4096 0.0940 0.072 Uiso 1 1 calc R
N21 N -0.1358(11) 0.3080(8) 0.3510(7) 0.052(5) Uani 1 1 d U
H21 H -0.1126 0.2662 0.3624 0.062 Uiso 1 1 calc R
N41 N 0.2485(10) 0.3622(8) 0.2849(8) 0.065(5) Uani 1 1 d U
H41 H 0.2642 0.3490 0.2429 0.078 Uiso 1 1 calc R
O1 O 0.0330(8) 0.4858(6) 0.2027(6) 0.055(4) Uani 1 1 d D
O2 O 0.1516(9) 0.4251(6) 0.1974(6) 0.050(4) Uani 1 1 d U
O21 O -0.0871(8) 0.4184(6) 0.3186(6) 0.055(4) Uani 1 1 d DU
O22 O -0.1133(9) 0.4026(5) 0.2088(6) 0.052(4) Uani 1 1 d U
O41 O 0.1181(8) 0.4263(7) 0.3322(6) 0.051(4) Uani 1 1 d D
O42 O 0.0440(8) 0.3326(6) 0.3536(5) 0.034(3) Uani 1 1 d U
C1 C -0.2360(15) 0.5285(11) 0.1702(12) 0.082(7) Uiso 1 1 d DU
C2 C -0.2002(14) 0.5483(10) 0.2334(10) 0.069(7) Uiso 1 1 d .
H2 H -0.2281 0.5353 0.2730 0.083 Uiso 1 1 calc R
C3 C -0.1251(12) 0.5863(9) 0.2331(9) 0.040(5) Uiso 1 1 d U
H3 H -0.0973 0.5957 0.2737 0.048 Uiso 1 1 calc R
C4 C -0.0846(13) 0.6133(10) 0.1747(10) 0.061(6) Uiso 1 1 d DU
C5 C -0.1179(14) 0.5928(10) 0.1147(10) 0.068(7) Uiso 1 1 d U
H5 H -0.0898 0.6051 0.0749 0.081 Uiso 1 1 calc R
C6 C -0.1988(14) 0.5513(10) 0.1160(10) 0.065(7) Uiso 1 1 d .
H6 H -0.2260 0.5402 0.0756 0.078 Uiso 1 1 calc R
C7 C -0.3175(11) 0.4909(10) 0.1808(9) 0.062 Uiso 1 1 d DU
H7 H -0.3085 0.4623 0.2204 0.074 Uiso 1 1 calc R
C8 C -0.4073(12) 0.5260(10) 0.1881(9) 0.079 Uiso 1 1 d D
H8A H -0.3979 0.5725 0.2026 0.119 Uiso 1 1 calc R
H8B H -0.4434 0.5020 0.2205 0.119 Uiso 1 1 calc R
H8C H -0.4383 0.5261 0.1461 0.119 Uiso 1 1 calc R
C9 C -0.3345(14) 0.4452(10) 0.1257(9) 0.082 Uiso 1 1 d D
H9A H -0.3153 0.3996 0.1372 0.122 Uiso 1 1 calc R
H9B H -0.3012 0.4608 0.0874 0.122 Uiso 1 1 calc R
H9C H -0.3983 0.4450 0.1157 0.122 Uiso 1 1 calc R
C10 C 0.0001(13) 0.6490(10) 0.1749(11) 0.081(8) Uiso 1 1 d DU
H10A H 0.0350 0.6358 0.1366 0.122 Uiso 1 1 calc R
H10B H 0.0332 0.6377 0.2147 0.122 Uiso 1 1 calc R
H10C H -0.0109 0.6977 0.1736 0.122 Uiso 1 1 calc R
C11 C 0.0795(12) 0.4396(9) 0.1798(10) 0.047(6) Uani 1 1 d DU
C12 C 0.0377(14) 0.4108(10) 0.1211(9) 0.059(5) Uani 1 1 d DU
H12 H 0.0227 0.3632 0.1328 0.071 Uiso 1 1 calc R
C13 C -0.0283(13) 0.4674(12) 0.0325(9) 0.066(5) Uani 1 1 d U
H13A H -0.0055 0.5141 0.0344 0.079 Uiso 1 1 calc R
H13B H -0.0807 0.4665 0.0032 0.079 Uiso 1 1 calc R
C14 C 0.0447(17) 0.4197(11) 0.0062(10) 0.081(8) Uani 1 1 d U
H14A H 0.0182 0.3777 -0.0111 0.098 Uiso 1 1 calc R
H14B H 0.0794 0.4418 -0.0289 0.098 Uiso 1 1 calc R
C15 C 0.1018(15) 0.4055(10) 0.0633(10) 0.069(6) Uani 1 1 d U
H15A H 0.1503 0.4391 0.0670 0.083 Uiso 1 1 calc R
H15B H 0.1281 0.3599 0.0605 0.083 Uiso 1 1 calc R
C21 C -0.0359(13) 0.3460(9) 0.5057(9) 0.044(6) Uiso 1 1 d D
C22 C 0.0135(16) 0.3951(12) 0.4899(10) 0.077(8) Uiso 1 1 d .
H22 H 0.0760 0.3893 0.4945 0.092 Uiso 1 1 calc R
C23 C -0.0166(13) 0.4574(11) 0.4660(9) 0.057(6) Uiso 1 1 d .
H23 H 0.0243 0.4929 0.4578 0.068 Uiso 1 1 calc R
C24 C -0.1077(13) 0.4664(10) 0.4545(9) 0.052(5) Uiso 1 1 d DU
C25 C -0.1629(14) 0.4135(10) 0.4726(9) 0.052(6) Uiso 1 1 d .
H25 H -0.2257 0.4192 0.4706 0.063 Uiso 1 1 calc R
C26 C -0.1281(13) 0.3521(10) 0.4937(9) 0.056(6) Uiso 1 1 d .
H26 H -0.1664 0.3145 0.5001 0.068 Uiso 1 1 calc R
C27 C -0.0073(15) 0.2800(11) 0.5344(9) 0.077(8) Uiso 1 1 d DU
H27 H -0.0584 0.2477 0.5336 0.093 Uiso 1 1 calc R
C28 C 0.0231(14) 0.2902(11) 0.6043(10) 0.089(8) Uiso 1 1 d DU
H28A H 0.0841 0.3078 0.6045 0.134 Uiso 1 1 calc R
H28B H 0.0214 0.2470 0.6275 0.134 Uiso 1 1 calc R
H28C H -0.0165 0.3223 0.6260 0.134 Uiso 1 1 calc R
C29 C 0.0678(13) 0.2522(10) 0.4947(9) 0.072(7) Uiso 1 1 d DU
H29A H 0.0516 0.2532 0.4484 0.108 Uiso 1 1 calc R
H29B H 0.0796 0.2056 0.5080 0.108 Uiso 1 1 calc R
H29C H 0.1213 0.2795 0.5018 0.108 Uiso 1 1 calc R
C30 C -0.1457(15) 0.5263(11) 0.4219(11) 0.100(9) Uiso 1 1 d DU
H30A H -0.1952 0.5125 0.3938 0.150 Uiso 1 1 calc R
H30B H -0.0996 0.5482 0.3955 0.150 Uiso 1 1 calc R
H30C H -0.1675 0.5580 0.4550 0.150 Uiso 1 1 calc R
C31 C -0.1066(12) 0.3856(8) 0.2695(8) 0.045(5) Uani 1 1 d DU
C32 C -0.1249(11) 0.3136(8) 0.2803(9) 0.049(5) Uani 1 1 d DU
H32 H -0.0713 0.2871 0.2670 0.058 Uiso 1 1 calc R
C33 C -0.2352(14) 0.3023(10) 0.3587(9) 0.068(6) Uani 1 1 d DU
H33A H -0.2505 0.2823 0.4015 0.081 Uiso 1 1 calc R
H33B H -0.2638 0.3470 0.3552 0.081 Uiso 1 1 calc R
C34 C -0.2639(13) 0.2579(10) 0.3050(8) 0.063(5) Uani 1 1 d DU
H34A H -0.3283 0.2634 0.2960 0.075 Uiso 1 1 calc R
H34B H -0.2516 0.2101 0.3153 0.075 Uiso 1 1 calc R
C35 C -0.2086(12) 0.2817(10) 0.2482(9) 0.064(5) Uani 1 1 d DU
H35A H -0.2414 0.3154 0.2220 0.076 Uiso 1 1 calc R
H35B H -0.1917 0.2435 0.2198 0.076 Uiso 1 1 calc R
C41 C 0.2365(17) 0.5474(13) 0.3436(11) 0.110(10) Uiso 1 1 d DU
C42 C 0.3201(14) 0.5141(11) 0.3397(11) 0.075(7) Uiso 1 1 d U
H42 H 0.3526 0.5016 0.3776 0.090 Uiso 1 1 calc R
C43 C 0.3530(13) 0.5002(11) 0.2745(10) 0.066(6) Uiso 1 1 d .
H44 H 0.4050 0.4731 0.2717 0.079 Uiso 1 1 calc R
C44 C 0.3159(14) 0.5227(11) 0.2140(10) 0.067(7) Uiso 1 1 d DU
C45 C 0.2368(16) 0.5602(10) 0.2232(12) 0.086(8) Uiso 1 1 d U
H45 H 0.2056 0.5758 0.1858 0.103 Uiso 1 1 calc R
C46 C 0.1992(16) 0.5768(11) 0.2904(11) 0.080(8) Uiso 1 1 d DU
H46 H 0.1507 0.6071 0.2949 0.095 Uiso 1 1 calc R
C47 C 0.1928(16) 0.5667(10) 0.4068(11) 0.095(8) Uiso 1 1 d DU
H47 H 0.1270 0.5682 0.3992 0.114 Uiso 1 1 calc R
C48 C 0.2237(18) 0.6376(12) 0.4213(12) 0.133(11) Uiso 1 1 d DU
H48A H 0.2367 0.6419 0.4679 0.199 Uiso 1 1 calc R
H48B H 0.1769 0.6696 0.4092 0.199 Uiso 1 1 calc R
H48C H 0.2777 0.6473 0.3961 0.199 Uiso 1 1 calc R
C49 C 0.2101(14) 0.5157(10) 0.4572(8) 0.076(7) Uiso 1 1 d DU
H49A H 0.2012 0.4706 0.4389 0.114 Uiso 1 1 calc R
H49B H 0.1690 0.5225 0.4938 0.114 Uiso 1 1 calc R
H49C H 0.2715 0.5201 0.4727 0.114 Uiso 1 1 calc R
C50 C 0.3521(14) 0.5119(12) 0.1489(9) 0.093(8) Uiso 1 1 d DU
H50A H 0.4091 0.5356 0.1448 0.140 Uiso 1 1 calc R
H50B H 0.3102 0.5293 0.1163 0.140 Uiso 1 1 calc R
H50C H 0.3613 0.4636 0.1417 0.140 Uiso 1 1 calc R
C51 C 0.1060(13) 0.3643(9) 0.3311(10) 0.053(6) Uani 1 1 d DU
C52 C 0.1750(12) 0.3212(10) 0.3013(10) 0.052(6) Uani 1 1 d D
H52 H 0.1507 0.2996 0.2609 0.062 Uiso 1 1 calc R
C53 C 0.3275(14) 0.3408(10) 0.3278(12) 0.079(7) Uani 1 1 d U
H53A H 0.3847 0.3499 0.3056 0.095 Uiso 1 1 calc R
H53B H 0.3267 0.3651 0.3700 0.095 Uiso 1 1 calc R
C54 C 0.3147(16) 0.2665(10) 0.3381(12) 0.080(8) Uani 1 1 d U
H54A H 0.3465 0.2502 0.3773 0.096 Uiso 1 1 calc R
H54B H 0.3335 0.2400 0.2996 0.096 Uiso 1 1 calc R
C55 C 0.2152(17) 0.2656(10) 0.3472(12) 0.088(8) Uani 1 1 d U
H55A H 0.1999 0.2753 0.3932 0.105 Uiso 1 1 calc R
H55B H 0.1909 0.2208 0.3356 0.105 Uiso 1 1 calc R
B1 B 0.0204(15) 0.2116(10) 0.1375(11) 0.23(3) Uiso 1 1 d D
F1 F 0.0477(9) 0.2421(6) 0.1888(6) 0.105(5) Uiso 1 1 d D
F2 F 0.0012(11) 0.1492(7) 0.1453(7) 0.144(7) Uiso 1 1 d D
F3 F -0.0488(12) 0.2434(9) 0.1184(9) 0.221(10) Uiso 1 1 d D
F4 F 0.0822(13) 0.2144(9) 0.0957(9) 0.222(9) Uiso 1 1 d D
B2 B 0.5943(15) 0.4369(12) 0.3722(10) 0.28(3) Uiso 1 1 d D
F5 F 0.6647(9) 0.4601(7) 0.3445(7) 0.132(6) Uiso 1 1 d D
F6 F 0.6175(9) 0.4189(6) 0.4305(6) 0.104(5) Uiso 1 1 d D
F7 F 0.5631(12) 0.3926(9) 0.3323(9) 0.186(8) Uiso 1 1 d D
F8 F 0.5357(9) 0.4861(9) 0.3772(7) 0.142(6) Uiso 1 1 d D
B3 B 0.3142(15) 0.3652(12) 0.5369(11) 0.37(5) Uiso 1 1 d D
F9 F 0.2323(13) 0.3607(13) 0.5412(12) 0.319(15) Uiso 1 1 d D
F10 F 0.3596(13) 0.3181(10) 0.5650(10) 0.215(10) Uiso 1 1 d D
F12 F 0.3376(15) 0.4201(9) 0.5653(11) 0.232(11) Uiso 1 1 d D
F11 F 0.3379(18) 0.3675(14) 0.4786(9) 0.331(16) Uiso 1 1 d D
O100 O 0.505(2) 0.2697(17) 0.1239(17) 0.099(12) Uiso 0.50 1 d PD
C101 C 0.543(3) 0.216(2) 0.1520(18) 0.077(15) Uiso 0.50 1 d PD
C102 C 0.512(3) 0.194(2) 0.2157(19) 0.068(13) Uiso 0.50 1 d PD
C103 C 0.517(3) 0.2853(19) 0.062(2) 0.062(13) Uiso 0.50 1 d PD
C104 C 0.469(3) 0.346(2) 0.045(2) 0.081(16) Uiso 0.50 1 d PD
O200 O 0.8364(19) 0.3297(15) 0.0583(14) 0.077(10) Uiso 0.50 1 d PD
C201 C 0.805(3) 0.355(2) 0.0102(18) 0.073(15) Uiso 0.50 1 d PD
C301 C 0.293(4) 0.269(2) 0.153(3) 0.14(2) Uiso 0.50 1 d PD
O300 O 0.341(2) 0.3146(15) 0.1713(15) 0.079(9) Uiso 0.50 1 d PD

loop_
_atom_site_aniso_label
_atom_site_aniso_U_11
_atom_site_aniso_U_22
_atom_site_aniso_U_33
_atom_site_aniso_U_23
_atom_site_aniso_U_13
_atom_site_aniso_U_12
Os1 0.0537(6) 0.0488(6) 0.0537(5) 0.0109(5) -0.0083(5) -0.0036(5)
Os2 0.0544(6) 0.0491(6) 0.0458(5) 0.0037(5) -0.0024(5) -0.0003(5)
Os3 0.0456(6) 0.0597(7) 0.0732(7) -0.0050(5) -0.0077(6) -0.0024(5)
N1 0.042(9) 0.085(11) 0.053(10) 0.026(9) -0.005(9) -0.023(9)
N21 0.063(10) 0.056(12) 0.036(11) 0.016(8) -0.007(8) -0.016(9)
N41 0.037(12) 0.078(14) 0.079(14) 0.020(11) 0.013(9) 0.012(10)
O1 0.060(10) 0.034(10) 0.070(10) 0.006(7) 0.001(7) -0.022(8)
O2 0.040(9) 0.050(9) 0.060(10) -0.006(7) -0.002(7) 0.014(8)
O21 0.034(9) 0.075(9) 0.057(9) -0.040(7) -0.012(8) -0.013(7)
O22 0.079(11) 0.020(8) 0.058(9) -0.004(6) -0.025(8) -0.002(7)
O41 0.034(9) 0.055(9) 0.063(10) 0.008(8) -0.008(8) 0.024(7)
O42 0.023(8) 0.044(9) 0.035(8) -0.015(6) -0.002(6) 0.001(6)
C11 0.029(12) 0.029(13) 0.084(17) -0.009(12) 0.004(13) -0.009(10)
C12 0.083(15) 0.035(11) 0.059(12) -0.003(10) -0.001(10) -0.012(11)
C13 0.056(11) 0.077(12) 0.066(11) 0.018(10) -0.008(10) -0.009(10)
C14 0.13(2) 0.070(17) 0.042(14) 0.010(12) -0.025(15) -0.047(17)
C15 0.087(15) 0.051(11) 0.069(13) 0.004(10) -0.006(10) -0.011(11)
C31 0.046(13) 0.024(12) 0.064(10) 0.006(8) -0.006(12) -0.002(11)
C32 0.042(11) 0.055(11) 0.048(10) -0.017(9) -0.015(9) 0.013(9)
C33 0.063(11) 0.086(18) 0.055(14) -0.004(10) -0.020(12) 0.030(13)
C34 0.048(11) 0.079(12) 0.062(11) -0.007(9) -0.022(9) 0.005(9)
C35 0.058(10) 0.078(11) 0.056(10) -0.015(8) -0.025(8) 0.005(9)
C51 0.030(13) 0.073(19) 0.054(14) 0.007(14) -0.002(11) 0.002(12)
C52 0.032(14) 0.054(16) 0.069(17) -0.045(12) -0.003(11) -0.005(12)
C53 0.059(15) 0.061(12) 0.12(2) 0.001(15) -0.017(13) 0.005(11)
C54 0.108(16) 0.038(11) 0.093(19) -0.004(14) -0.002(17) 0.005(14)
C55 0.110(16) 0.028(14) 0.12(2) 0.019(14) -0.01(2) -0.006(14)

loop_
_atom_type_symbol
_atom_type_description
_atom_type_scat_dispersion_real
_atom_type_scat_dispersion_imag
_atom_type_scat_source
C C 0.0033 0.0016 'International Tables Vol C Tables 4.2.6.8 and 6.1.1.4'
H H 0.0000 0.0000 'International Tables Vol C Tables 4.2.6.8 and 6.1.1.4'
B B 0.0013 0.0007 'International Tables Vol C Tables 4.2.6.8 and 6.1.1.4'
N N 0.0061 0.0033 'International Tables Vol C Tables 4.2.6.8 and 6.1.1.4'
O O 0.0106 0.0060 'International Tables Vol C Tables 4.2.6.8 and 6.1.1.4'
F F 0.0171 0.0103 'International Tables Vol C Tables 4.2.6.8 and 6.1.1.4'
Os Os -1.2165 7.6030 'International Tables Vol C Tables 4.2.6.8 and 6.1.1.4'

loop_
_geom_angle_atom_site_label_1
_geom_angle_atom_site_label_2
_geom_angle_atom_site_label_3
_geom_angle
N1 Os1 O1 79.8(6)
N1 Os1 C3 162.9(6)
O1 Os1 C3 97.6(6)
N1 Os1 O22 76.1(5)
O1 Os1 O22 81.4(5)
C3 Os1 O22 120.5(6)
N1 Os1 C1 116.0(8)
O1 Os1 C1 163.6(7)
C3 Os1 C1 68.7(8)
O22 Os1 C1 97.3(7)
N1 Os1 C6 94.8(7)
O1 Os1 C6 154.0(7)
C3 Os1 C6 80.0(7)
O22 Os1 C6 122.3(7)
C1 Os1 C6 36.1(7)
N1 Os1 C5 96.3(7)
O1 Os1 C5 115.0(6)
C3 Os1 C5 69.2(7)
O22 Os1 C5 160.8(6)
C1 Os1 C5 69.8(8)
C6 Os1 C5 39.8(7)
N1 Os1 C2 154.1(7)
O1 Os1 C2 124.1(7)
C3 Os1 C2 36.8(6)
O22 Os1 C2 96.5(7)
C1 Os1 C2 39.5(7)
C6 Os1 C2 67.8(7)
C5 Os1 C2 82.6(8)
N1 Os1 C4 123.9(7)
O1 Os1 C4 93.9(6)
C3 Os1 C4 39.0(6)
O22 Os1 C4 158.5(6)
C1 Os1 C4 81.3(8)
C6 Os1 C4 67.9(7)
C5 Os1 C4 37.0(6)
C2 Os1 C4 68.7(7)
O21 Os2 N21 73.3(5)
O21 Os2 C26 144.1(7)
N21 Os2 C26 94.9(7)
O21 Os2 C25 110.2(6)
N21 Os2 C25 103.6(7)
C26 Os2 C25 38.6(6)
O21 Os2 C24 92.5(6)
N21 Os2 C24 132.2(7)
C26 Os2 C24 70.2(7)
C25 Os2 C24 38.2(7)
O21 Os2 C22 138.5(7)
N21 Os2 C22 146.2(7)
C26 Os2 C22 65.4(8)
C25 Os2 C22 78.4(8)
C24 Os2 C22 69.0(8)
O21 Os2 C23 105.9(6)
N21 Os2 C23 170.2(7)
C26 Os2 C23 80.1(8)
C25 Os2 C23 67.2(7)
C24 Os2 C23 38.2(6)
C22 Os2 C23 38.1(7)
O21 Os2 O42 81.3(5)
N21 Os2 O42 81.1(6)
C26 Os2 O42 131.3(6)
C25 Os2 O42 168.3(6)
C24 Os2 O42 142.9(6)
C22 Os2 O42 91.7(7)
C23 Os2 O42 108.5(6)
O21 Os2 C21 171.8(6)
N21 Os2 C21 114.9(7)
C26 Os2 C21 38.2(6)
C25 Os2 C21 68.2(7)
C24 Os2 C21 81.4(7)
C22 Os2 C21 33.8(7)
C23 Os2 C21 65.9(7)
O42 Os2 C21 100.2(6)
O41 Os3 C43 147.5(6)
O41 Os3 O2 84.3(5)
C43 Os3 O2 124.9(6)
O41 Os3 C41 91.4(8)
C43 Os3 C41 70.9(9)
O2 Os3 C41 148.3(7)
O41 Os3 N41 74.1(5)
C43 Os3 N41 97.4(7)
O2 Os3 N41 76.7(6)
C41 Os3 N41 132.2(8)
O41 Os3 C45 133.4(7)
C43 Os3 C45 67.2(8)
O2 Os3 C45 89.6(7)
C41 Os3 C45 70.7(8)
N41 Os3 C45 148.4(8)
O41 Os3 C42 110.9(7)
C43 Os3 C42 39.7(7)
O2 Os3 C42 164.5(7)
C41 Os3 C42 38.7(7)
N41 Os3 C42 104.3(7)
C45 Os3 C42 81.7(8)
O41 Os3 C44 170.9(7)
C43 Os3 C44 38.6(7)
O2 Os3 C44 93.5(6)
C41 Os3 C44 85.8(9)
N41 Os3 C44 114.1(7)
C45 Os3 C44 37.5(7)
C42 Os3 C44 71.9(7)
O41 Os3 C46 101.8(7)
C43 Os3 C46 80.2(9)
O2 Os3 C46 114.0(6)
C41 Os3 C46 36.3(4)
N41 Os3 C46 168.5(7)
C45 Os3 C46 40.5(7)
C42 Os3 C46 66.7(8)
C44 Os3 C46 71.0(8)
C13 N1 C12 99.1(14)
C13 N1 Os1 126.5(13)
C12 N1 Os1 108.1(11)
C32 N21 C33 102.7(14)
C32 N21 Os2 115.3(10)
C33 N21 Os2 119.6(12)
C52 N41 C53 107.9(16)
C52 N41 Os3 115.5(11)
C53 N41 Os3 117.6(13)
C11 O1 Os1 122.3(12)
C11 O2 Os3 126.7(12)
C31 O21 Os2 123.6(12)
C31 O22 Os1 124.7(10)
C51 O41 Os3 118.8(13)
C51 O42 Os2 124.1(11)
C6 C1 C7 131(2)
C6 C1 C2 120(2)
C7 C1 C2 109(2)
C6 C1 Os1 72.1(14)
C7 C1 Os1 133.7(16)
C2 C1 Os1 71.7(12)
C3 C2 C1 116.9(19)
C3 C2 Os1 69.1(12)
C1 C2 Os1 68.8(12)
C2 C3 C4 124.0(19)
C2 C3 Os1 74.1(12)
C4 C3 Os1 74.0(11)
C5 C4 C3 118.4(18)
C5 C4 C10 117(2)
C3 C4 C10 122.9(19)
C5 C4 Os1 70.1(12)
C3 C4 Os1 67.0(10)
C10 C4 Os1 124.4(14)
C4 C5 C6 116.5(19)
C4 C5 Os1 72.9(12)
C6 C5 Os1 68.9(11)
C1 C6 C5 124(2)
C1 C6 Os1 71.8(13)
C5 C6 Os1 71.3(12)
C1 C7 C9 110.4(18)
C1 C7 C8 121.7(18)
C9 C7 C8 101.8(16)
O2 C11 O1 125.4(18)
O2 C11 C12 123.3(18)
O1 C11 C12 110.8(17)
C11 C12 C15 113.0(17)
C11 C12 N1 115.8(17)
C15 C12 N1 110.8(15)
N1 C13 C14 108.5(17)
C15 C14 C13 104.6(18)
C14 C15 C12 103.6(18)
C22 C21 C26 118(2)
C22 C21 C27 127(2)
C26 C21 C27 115.1(19)
C22 C21 Os2 70.5(14)
C26 C21 Os2 66.9(11)
C27 C21 Os2 132.6(13)
C21 C22 C23 125(2)
C21 C22 Os2 75.7(14)
C23 C22 Os2 71.3(12)
C24 C23 C22 119(2)
C24 C23 Os2 69.8(12)
C22 C23 Os2 70.6(13)
C25 C24 C23 116.1(19)
C25 C24 C30 119.9(19)
C23 C24 C30 124(2)
C25 C24 Os2 70.8(12)
C23 C24 Os2 72.0(12)
C30 C24 Os2 124.3(14)
C24 C25 C26 121(2)
C24 C25 Os2 71.0(12)
C26 C25 Os2 69.8(12)
C25 C26 C21 120(2)
C25 C26 Os2 71.6(12)
C21 C26 Os2 75.0(12)
C29 C27 C21 108.9(17)
C29 C27 C28 109.6(18)
C21 C27 C28 109.9(17)
O21 C31 O22 131.8(16)
O21 C31 C32 115.6(16)
O22 C31 C32 112.6(15)
N21 C32 C31 104.2(14)
N21 C32 C35 107.4(15)
C31 C32 C35 118.9(16)
C34 C33 N21 104.9(16)
C33 C34 C35 103.2(16)
C34 C35 C32 104.3(15)
C46 C41 C42 121(2)
C46 C41 C47 114(2)
C42 C41 C47 124(2)
C46 C41 Os3 76.3(15)
C42 C41 Os3 73.0(13)
C47 C41 Os3 134.5(19)
C41 C42 C43 116(2)
C41 C42 Os3 68.3(13)
C43 C42 Os3 66.9(11)
C44 C43 C42 127(2)
C44 C43 Os3 75.7(12)
C42 C43 Os3 73.4(12)
C45 C44 C43 112(2)
C45 C44 C50 121(2)
C43 C44 C50 127(2)
C45 C44 Os3 69.4(12)
C43 C44 Os3 65.7(11)
C50 C44 Os3 134.4(16)
C44 C45 C46 123(2)
C44 C45 Os3 73.1(13)
C46 C45 Os3 71.6(12)
C41 C46 C45 119(2)
C41 C46 Os3 67.3(14)
C45 C46 Os3 67.9(12)
C49 C47 C41 110.8(19)
C49 C47 C48 117(2)
C41 C47 C48 106(2)
O42 C51 O41 128.1(18)
O42 C51 C52 113.2(16)
O41 C51 C52 118.6(18)
N41 C52 C51 108.2(16)
N41 C52 C55 104.3(16)
C51 C52 C55 115.4(18)
C54 C53 N41 104.7(18)
C53 C54 C55 98.9(18)
C54 C55 C52 107.4(19)
F4 B1 F3 111.6(18)
F4 B1 F2 107.0(16)
F3 B1 F2 109.5(17)
F4 B1 F1 107.5(17)
F3 B1 F1 106.1(16)
F2 B1 F1 115.3(18)
F5 B2 F7 105.2(17)
F5 B2 F6 106.5(17)
F7 B2 F6 120(2)
F5 B2 F8 108.6(18)
F7 B2 F8 108(2)
F6 B2 F8 108.2(19)
F9 B3 F11 110.7(18)
F9 B3 F12 107.6(18)
F11 B3 F12 108.9(19)
F9 B3 F10 116.2(19)
F11 B3 F10 107.6(18)
F12 B3 F10 105.5(17)
C103 O100 C101 123(4)
O100 C101 C102 119(4)
O100 C103 C104 111(4)

loop_
_geom_bond_atom_site_label_1
_geom_bond_atom_site_label_2
_geom_bond_distance
Os1 N1 2.008(16)
Os1 O1 2.088(13)
Os1 C3 2.114(17)
Os1 O22 2.131(11)
Os1 C1 2.14(2)
Os1 C6 2.14(2)
Os1 C5 2.17(2)
Os1 C2 2.18(2)
Os1 C4 2.207(19)
Os2 O21 1.972(13)
Os2 N21 2.052(15)
Os2 C26 2.100(19)
Os2 C25 2.123(19)
Os2 C24 2.124(19)
Os2 C22 2.14(2)
Os2 C23 2.15(2)
Os2 O42 2.165(11)
Os2 C21 2.205(18)
Os3 O41 2.074(13)
Os3 C43 2.091(19)
Os3 O2 2.108(13)
Os3 C41 2.11(2)
Os3 N41 2.121(16)
Os3 C45 2.17(2)
Os3 C42 2.18(2)
Os3 C44 2.22(2)
Os3 C46 2.23(2)
N1 C13 1.49(2)
N1 C12 1.60(2)
N21 C32 1.46(2)
N21 C33 1.51(2)
N41 C52 1.41(2)
N41 C53 1.54(2)
O1 C11 1.246(13)
O2 C11 1.177(19)
O21 C31 1.235(13)
O22 C31 1.292(18)
O41 C51 1.245(13)
O42 C51 1.215(19)
C1 C6 1.32(2)
C1 C7 1.45(2)
C1 C2 1.46(3)
C2 C3 1.36(2)
C3 C4 1.45(2)
C4 C5 1.39(2)
C4 C10 1.457(16)
C5 C6 1.47(3)
C7 C9 1.470(16)
C7 C8 1.526(16)
C11 C12 1.473(15)
C12 C15 1.53(2)
C13 C14 1.55(3)
C14 C15 1.48(2)
C21 C22 1.27(2)
C21 C26 1.41(2)
C21 C27 1.50(2)
C22 C23 1.40(3)
C23 C24 1.40(2)
C24 C25 1.39(2)
C24 C30 1.478(16)
C25 C26 1.40(2)
C27 C29 1.495(16)
C27 C28 1.517(17)
C31 C32 1.472(15)
C32 C35 1.553(15)
C33 C34 1.474(15)
C34 C35 1.507(16)
C41 C46 1.358(10)
C41 C42 1.42(3)
C41 C47 1.501(10)
C42 C43 1.45(2)
C43 C44 1.43(2)
C44 C45 1.42(3)
C44 C50 1.457(16)
C45 C46 1.52(3)
C47 C49 1.470(17)
C47 C48 1.512(18)
C51 C52 1.477(15)
C52 C55 1.57(3)
C53 C54 1.50(2)
C54 C55 1.51(3)
B1 F4 1.265(19)
B1 F3 1.278(19)
B1 F2 1.281(18)
B1 F1 1.282(18)
B2 F5 1.286(19)
B2 F7 1.289(18)
B2 F6 1.295(18)
B2 F8 1.319(19)
B3 F9 1.236(19)
B3 F11 1.248(19)
B3 F12 1.285(19)
B3 F10 1.292(19)
O100 C103 1.32(3)
O100 C101 1.35(3)
C101 C102 1.449(19)
C103 C104 1.441(19)
O200 C201 1.207(19)
C301 O300 1.217(19)
